data_7023483
loop_
_publ_author_name
'Moon, So Yun'
'Kim, Euni'
'Noh, Tae Hwan'
'Lee, Young-A'
'Jung, Ok-Sang'

_publ_section_title
;
 Triple-meso helices as alcohol reservoirs and discriminators: structural
 properties and thermal behaviors of silver(I) coordination molecular
 braids containing diethylbis(4-pyridyl)silanes.
;
_journal_issue 38
_journal_name_full 'Dalton transactions (Cambridge, England : 2003)'
_journal_page_first 13974
_journal_page_last 13980
_journal_paper_doi 10.1039/c3dt51398j
_journal_volume 42
_journal_year 2013
_chemical_formula_sum 'C48 H62 Ag3 F9 N6 O10 S3 Si3'
_chemical_formula_weight 1558.10
_chemical_name_systematic
; 
 ? 
;
_space_group_IT_number 2
_symmetry_cell_setting triclinic
_symmetry_space_group_name_Hall '-P 1'
_symmetry_space_group_name_H-M 'P -1'
_atom_sites_solution_hydrogens geom
_atom_sites_solution_primary direct
_atom_sites_solution_secondary difmap
_audit_creation_method SHELXL-97
_cell_angle_alpha 105.7230(10)
_cell_angle_beta 104.7420(10)
_cell_angle_gamma 92.2330(10)
_cell_formula_units_Z 2
_cell_length_a 11.8800(2)
_cell_length_b 13.9822(2)
_cell_length_c 20.7627(3)
_cell_measurement_reflns_used 9973
_cell_measurement_temperature 173(2)
_cell_measurement_theta_max 28.03
_cell_measurement_theta_min 2.92
_cell_volume 3188.88(9)
_computing_cell_refinement 'Bruker APEX2'
_computing_data_collection 'Bruker APEX2'
_computing_data_reduction 'Bruker APEX2'
_computing_molecular_graphics 'Bruker SHELXTL'
_computing_publication_material 'Bruker SHELXTL'
_computing_structure_refinement 'SHELXL-97 (Sheldrick, 2008)'
_computing_structure_solution 'SHELXS-97 (Sheldrick, 2008)'
_diffrn_ambient_temperature 173(2)
_diffrn_measured_fraction_theta_full 0.997
_diffrn_measured_fraction_theta_max 0.997
_diffrn_measurement_device_type 'Bruker Breeze CCD'
_diffrn_measurement_method 'phi and omega scans'
_diffrn_radiation_monochromator graphite
_diffrn_radiation_source 'fine-focus sealed tube'
_diffrn_radiation_type MoK\a
_diffrn_radiation_wavelength 0.71073
_diffrn_reflns_av_R_equivalents 0.0357
_diffrn_reflns_av_unetI/netI 0.0325
_diffrn_reflns_limit_h_max 14
_diffrn_reflns_limit_h_min -14
_diffrn_reflns_limit_k_max 17
_diffrn_reflns_limit_k_min -17
_diffrn_reflns_limit_l_max 25
_diffrn_reflns_limit_l_min -25
_diffrn_reflns_number 49257
_diffrn_reflns_theta_full 26.00
_diffrn_reflns_theta_max 26.00
_diffrn_reflns_theta_min 1.52
_exptl_absorpt_coefficient_mu 1.148
_exptl_absorpt_correction_T_max 0.7702
_exptl_absorpt_correction_T_min 0.6695
_exptl_absorpt_correction_type multi-scan
_exptl_absorpt_process_details SADABS
_exptl_crystal_colour colorless
_exptl_crystal_density_diffrn 1.623
_exptl_crystal_density_method 'not measured'
_exptl_crystal_description flat
_exptl_crystal_F_000 1568
_exptl_crystal_size_max 0.38
_exptl_crystal_size_mid 0.32
_exptl_crystal_size_min 0.24
_refine_diff_density_max 6.500
_refine_diff_density_min -2.295
_refine_diff_density_rms 0.118
_refine_ls_extinction_method none
_refine_ls_goodness_of_fit_ref 1.016
_refine_ls_hydrogen_treatment constr
_refine_ls_matrix_type full
_refine_ls_number_parameters 808
_refine_ls_number_reflns 12503
_refine_ls_number_restraints 98
_refine_ls_restrained_S_all 1.026
_refine_ls_R_factor_all 0.0777
_refine_ls_R_factor_gt 0.0604
_refine_ls_shift/su_max 0.001
_refine_ls_shift/su_mean 0.000
_refine_ls_structure_factor_coef Fsqd
_refine_ls_weighting_details 'calc w=1/[\s^2^(Fo^2^)+(0.0754P)^2^+15.5708P] where P=(Fo^2^+2Fc^2^)/3'
_refine_ls_weighting_scheme calc
_refine_ls_wR_factor_gt 0.1509
_refine_ls_wR_factor_ref 0.1655
_reflns_number_gt 9779
_reflns_number_total 12503
_reflns_threshold_expression >2sigma(I)
_cod_data_source_file c3dt51398j.txt
_cod_data_source_block 939632
_cod_depositor_comments
;
The following automatic conversions were performed:

'_symmetry_cell_setting' value 'Triclinic' changed to 'triclinic'
according to /home/saulius/struct/CIF-dictionaries/cif_core.dic
dictionary named 'cif_core.dic' version 2.4.2 from 2011-04-26.

Automatic conversion script
Id: cif_fix_values 1891 2012-01-12 08:04:46Z andrius 
;
_cod_original_cell_volume 3188.88(8)
_cod_original_sg_symbol_H-M P-1
_cod_database_code 7023483

loop_
_symmetry_equiv_pos_as_xyz
'x, y, z'
'-x, -y, -z'

loop_
_atom_site_label
_atom_site_type_symbol
_atom_site_fract_x
_atom_site_fract_y
_atom_site_fract_z
_atom_site_U_iso_or_equiv
_atom_site_adp_type
_atom_site_occupancy
_atom_site_symmetry_multiplicity
_atom_site_calc_flag
_atom_site_refinement_flags
_atom_site_disorder_assembly
_atom_site_disorder_group
Ag1 Ag 1.0000 0.0000 0.0000 0.04232(17) Uani 1 2 d S . .
Ag2 Ag 0.69504(5) -0.39931(4) 0.25146(3) 0.05209(16) Uani 1 1 d . . .
Ag3 Ag -0.10870(4) -0.49996(4) -0.21265(3) 0.05033(15) Uani 1 1 d . . .
Ag4 Ag -0.5000 0.0000 0.0000 0.0563(2) Uani 1 2 d S . .
Si1 Si 1.02549(13) 0.05419(10) 0.34198(7) 0.0285(3) Uani 1 1 d . . .
Si2 Si 0.27006(17) -0.72889(12) -0.01221(10) 0.0549(5) Uani 1 1 d D . .
Si3 Si -0.51915(13) -0.21819(11) -0.33638(8) 0.0307(3) Uani 1 1 d . . .
S1 S 0.88035(12) -0.56378(10) 0.29810(7) 0.0343(3) Uani 1 1 d . . .
S2 S -0.33706(15) -0.76108(13) -0.28931(9) 0.0504(4) Uani 1 1 d . A .
S3 S -0.23228(15) 0.20875(11) 0.01439(8) 0.0417(3) Uani 1 1 d . . .
F1 F 0.9430(5) -0.4186(4) 0.4138(3) 0.0918(16) Uani 1 1 d . . .
F2 F 1.0738(4) -0.5128(5) 0.3976(3) 0.0992(18) Uani 1 1 d . . .
F3 F 0.9275(5) -0.5632(4) 0.4277(2) 0.0914(17) Uani 1 1 d . . .
F4A F -0.3445(11) -0.6577(7) -0.3802(7) 0.061(3) Uani 0.55 1 d PDU A 1
F5A F -0.1838(10) -0.7050(11) -0.3483(7) 0.091(4) Uani 0.55 1 d PU A 1
F6A F -0.3141(15) -0.8224(12) -0.4211(7) 0.121(6) Uani 0.55 1 d PDU A 1
F4B F -0.3871(15) -0.6887(13) -0.3949(11) 0.092(7) Uani 0.45 1 d PDU A 2
F5B F -0.1975(15) -0.7522(19) -0.3751(14) 0.152(10) Uani 0.45 1 d PDU A 2
F6B F -0.3696(16) -0.8239(13) -0.4171(9) 0.131(7) Uani 0.45 1 d PDU A 2
F7 F -0.3584(5) 0.3352(5) -0.0338(3) 0.107(2) Uani 1 1 d . . .
F8 F -0.1857(6) 0.3524(4) -0.0368(3) 0.103(2) Uani 1 1 d . . .
F9 F -0.2962(6) 0.2277(5) -0.1103(3) 0.109(2) Uani 1 1 d . . .
O1 O 0.7604(4) -0.5566(4) 0.2979(2) 0.0515(11) Uani 1 1 d . . .
O2 O 0.9114(5) -0.6628(3) 0.2806(3) 0.0624(13) Uani 1 1 d . . .
O3 O 0.9240(5) -0.4972(4) 0.2658(3) 0.0599(13) Uani 1 1 d . . .
O4 O -0.2890(4) -0.6665(4) -0.2395(3) 0.0635(13) Uani 1 1 d . . .
O5 O -0.2763(6) -0.8440(5) -0.2783(3) 0.088(2) Uani 1 1 d . . .
O6 O -0.4609(5) -0.7768(5) -0.3068(4) 0.088(2) Uani 1 1 d . . .
O7 O -0.1992(5) 0.2788(3) 0.0815(2) 0.0572(12) Uani 1 1 d . . .
O8 O -0.3415(6) 0.1494(4) 0.0009(3) 0.0749(16) Uani 1 1 d . . .
O9 O -0.1411(6) 0.1583(5) -0.0072(3) 0.0822(19) Uani 1 1 d . . .
O10 O 0.5854(5) -0.3735(5) 0.3394(3) 0.0808(17) Uani 1 1 d D . .
H10 H 0.5482 -0.3235 0.3454 0.097 Uiso 1 1 calc R B 1
C46A C 0.6175(12) -0.4006(8) 0.4006(4) 0.069(4) Uani 0.60 1 d PD C 1
H46A H 0.6595 -0.4607 0.3932 0.083 Uiso 0.60 1 calc PR C 1
H46B H 0.5462 -0.4176 0.4136 0.083 Uiso 0.60 1 calc PR C 1
C47A C 0.6912(13) -0.3209(9) 0.4560(6) 0.082(5) Uani 0.60 1 d PDU C 1
H47A H 0.6477 -0.2620 0.4647 0.099 Uiso 0.60 1 calc PR C 1
H47B H 0.7603 -0.3017 0.4419 0.099 Uiso 0.60 1 calc PR C 1
C46B C 0.655(2) -0.3325(14) 0.4076(6) 0.087(7) Uani 0.40 1 d PDU C 2
H46C H 0.6237 -0.2708 0.4292 0.105 Uiso 0.40 1 calc PR C 2
H46D H 0.7353 -0.3135 0.4067 0.105 Uiso 0.40 1 calc PR C 2
C47B C 0.659(2) -0.3988(12) 0.4497(7) 0.109(11) Uani 0.40 1 d PD C 2
H47C H 0.5788 -0.4190 0.4507 0.131 Uiso 0.40 1 calc PR C 2
H47D H 0.6928 -0.4599 0.4297 0.131 Uiso 0.40 1 calc PR C 2
C48 C 0.7296(12) -0.3491(9) 0.5187(6) 0.120(4) Uani 1 1 d D . .
H48A H 0.7794 -0.2929 0.5555 0.144 Uiso 0.60 1 calc PR C 1
H48B H 0.7744 -0.4065 0.5105 0.144 Uiso 0.60 1 calc PR C 1
H48C H 0.6613 -0.3674 0.5331 0.144 Uiso 0.60 1 calc PR C 1
H48D H 0.7336 -0.3946 0.5476 0.144 Uiso 0.40 1 calc PR C 2
H48E H 0.6949 -0.2896 0.5385 0.144 Uiso 0.40 1 calc PR C 2
H48F H 0.8088 -0.3293 0.5173 0.144 Uiso 0.40 1 calc PR C 2
N1 N 1.0218(4) 0.0301(3) 0.1105(2) 0.0375(11) Uani 1 1 d . . .
N2 N 0.8034(5) -0.2545(4) 0.2944(3) 0.0485(13) Uani 1 1 d . . .
N3 N 0.5610(4) -0.5011(4) 0.1647(3) 0.0400(11) Uani 1 1 d . . .
N4 N 0.0080(4) -0.5703(4) -0.1470(3) 0.0410(11) Uani 1 1 d . . .
N5 N -0.2348(5) -0.4182(4) -0.2614(3) 0.0471(13) Uani 1 1 d . . .
N6 N -0.5280(6) -0.0573(4) -0.1094(3) 0.0531(14) Uani 1 1 d . . .
C1 C 0.9643(6) 0.0977(4) 0.1454(3) 0.0442(14) Uani 1 1 d . . .
H1A H 0.9200 0.1391 0.1216 0.053 Uiso 1 1 calc R . .
C2 C 0.9668(5) 0.1097(4) 0.2139(3) 0.0390(13) Uani 1 1 d . . .
H2A H 0.9241 0.1583 0.2358 0.047 Uiso 1 1 calc R . .
C3 C 1.0308(5) 0.0517(4) 0.2513(3) 0.0310(11) Uani 1 1 d . . .
C4 C 1.0951(5) -0.0146(4) 0.2151(3) 0.0396(13) Uani 1 1 d . . .
H4A H 1.1440 -0.0541 0.2384 0.048 Uiso 1 1 calc R . .
C5 C 1.0883(5) -0.0234(4) 0.1471(3) 0.0397(13) Uani 1 1 d . . .
H5A H 1.1327 -0.0696 0.1245 0.048 Uiso 1 1 calc R . .
C6 C 0.9514(5) 0.1635(4) 0.3793(2) 0.0380(12) Uani 1 1 d D . .
H6A H 0.9907 0.2245 0.3753 0.046 Uiso 1 1 calc R . .
H6B H 0.8695 0.1541 0.3500 0.046 Uiso 1 1 calc R . .
C7 C 0.9487(6) 0.1816(5) 0.4513(2) 0.0502(16) Uani 1 1 d D . .
H7A H 0.9076 0.2401 0.4644 0.060 Uiso 1 1 calc R . .
H7B H 1.0291 0.1940 0.4816 0.060 Uiso 1 1 calc R . .
H7C H 0.9077 0.1230 0.4562 0.060 Uiso 1 1 calc R . .
C8 C 1.1755(5) 0.0509(4) 0.3980(3) 0.0395(13) Uani 1 1 d D . .
H8A H 1.2150 0.0020 0.3696 0.047 Uiso 1 1 calc R . .
H8B H 1.2203 0.1174 0.4098 0.047 Uiso 1 1 calc R . .
C9 C 1.1846(7) 0.0257(6) 0.4625(3) 0.0612(19) Uani 1 1 d D . .
H9A H 1.2673 0.0267 0.4864 0.073 Uiso 1 1 calc R . .
H9B H 1.1435 -0.0412 0.4521 0.073 Uiso 1 1 calc R . .
H9C H 1.1489 0.0747 0.4924 0.073 Uiso 1 1 calc R . .
C10 C 0.9349(5) -0.0677(4) 0.3273(3) 0.0322(11) Uani 1 1 d . . .
C11 C 0.8196(6) -0.0753(5) 0.3298(3) 0.0459(14) Uani 1 1 d . . .
H11A H 0.7833 -0.0166 0.3433 0.055 Uiso 1 1 calc R . .
C12 C 0.7566(6) -0.1699(5) 0.3124(4) 0.0516(16) Uani 1 1 d . . .
H12A H 0.6771 -0.1736 0.3135 0.062 Uiso 1 1 calc R . .
C13 C 0.9152(6) -0.2485(4) 0.2941(4) 0.0477(15) Uani 1 1 d . . .
H13A H 0.9504 -0.3085 0.2828 0.057 Uiso 1 1 calc R . .
C14 C 0.9816(5) -0.1580(4) 0.3096(3) 0.0422(14) Uani 1 1 d . . .
H14A H 1.0609 -0.1571 0.3081 0.051 Uiso 1 1 calc R . .
C15 C 0.4536(6) -0.4764(4) 0.1446(3) 0.0423(14) Uani 1 1 d . D .
H15A H 0.4370 -0.4121 0.1675 0.051 Uiso 1 1 calc R . .
C16 C 0.3640(5) -0.5405(4) 0.0915(3) 0.0385(13) Uani 1 1 d . . .
H16A H 0.2878 -0.5203 0.0797 0.046 Uiso 1 1 calc R D .
C17 C 0.3865(5) -0.6343(4) 0.0557(3) 0.0338(11) Uani 1 1 d . D .
C18 C 0.5003(5) -0.6580(4) 0.0779(3) 0.0397(13) Uani 1 1 d . . .
H18A H 0.5200 -0.7214 0.0557 0.048 Uiso 1 1 calc R D .
C19 C 0.5844(5) -0.5918(4) 0.1312(3) 0.0422(13) Uani 1 1 d . D .
H19A H 0.6609 -0.6105 0.1448 0.051 Uiso 1 1 calc R . .
C20A C 0.2023(16) -0.778(2) 0.0422(13) 0.081(10) Uani 0.40 1 d PDU D 1
H20A H 0.1687 -0.7215 0.0680 0.098 Uiso 0.40 1 calc PR D 1
H20B H 0.1347 -0.8258 0.0098 0.098 Uiso 0.40 1 calc PR D 1
C21A C 0.2568(19) -0.8280(15) 0.0931(11) 0.077(4) Uani 0.40 1 d PD D 1
H21A H 0.1982 -0.8763 0.0965 0.116 Uiso 0.40 1 calc PR D 1
H21B H 0.2890 -0.7783 0.1385 0.116 Uiso 0.40 1 calc PR D 1
H21C H 0.3201 -0.8631 0.0786 0.116 Uiso 0.40 1 calc PR D 1
C22A C 0.3272(12) -0.8298(12) -0.0643(5) 0.064(6) Uani 0.40 1 d PDU D 1
H22A H 0.4061 -0.8032 -0.0636 0.077 Uiso 0.40 1 calc PR D 1
H22B H 0.3389 -0.8811 -0.0391 0.077 Uiso 0.40 1 calc PR D 1
C20B C 0.1978(15) -0.8083(11) 0.0240(8) 0.097(9) Uani 0.60 1 d PD D 2
H20C H 0.1272 -0.8477 -0.0115 0.116 Uiso 0.60 1 calc PR D 2
H20D H 0.2511 -0.8552 0.0396 0.116 Uiso 0.60 1 calc PR D 2
C21B C 0.1652(17) -0.7445(13) 0.0825(10) 0.104(7) Uani 0.60 1 d PD D 2
H21D H 0.1276 -0.7860 0.1042 0.156 Uiso 0.60 1 calc PR D 2
H21E H 0.1104 -0.6999 0.0662 0.156 Uiso 0.60 1 calc PR D 2
H21F H 0.2354 -0.7045 0.1167 0.156 Uiso 0.60 1 calc PR D 2
C22B C 0.3337(9) -0.8003(9) -0.0775(5) 0.077(4) Uani 0.60 1 d PDU D 2
H22C H 0.3661 -0.7518 -0.0970 0.093 Uiso 0.60 1 calc PR D 2
H22D H 0.4013 -0.8277 -0.0526 0.093 Uiso 0.60 1 calc PR D 2
C23 C 0.2677(12) -0.8823(10) -0.1363(5) 0.174(8) Uani 1 1 d D . .
H23A H 0.3258 -0.9037 -0.1617 0.209 Uiso 0.40 1 calc PR D 1
H23B H 0.2194 -0.8377 -0.1575 0.209 Uiso 0.40 1 calc PR D 1
H23C H 0.2176 -0.9411 -0.1384 0.209 Uiso 0.40 1 calc PR D 1
H23D H 0.3220 -0.9235 -0.1565 0.209 Uiso 0.60 1 calc PR D 2
H23E H 0.2187 -0.8556 -0.1714 0.209 Uiso 0.60 1 calc PR D 2
H23F H 0.2177 -0.9234 -0.1206 0.209 Uiso 0.60 1 calc PR D 2
C24 C 0.1642(5) -0.6620(4) -0.0638(3) 0.0386(13) Uani 1 1 d . D .
C25 C 0.1996(5) -0.5771(5) -0.0791(3) 0.0457(15) Uani 1 1 d . . .
H25A H 0.2793 -0.5490 -0.0616 0.055 Uiso 1 1 calc R D .
C26 C 0.1203(6) -0.5333(5) -0.1193(3) 0.0470(15) Uani 1 1 d . D .
H26A H 0.1467 -0.4741 -0.1278 0.056 Uiso 1 1 calc R . .
C27 C -0.0276(5) -0.6523(5) -0.1339(4) 0.0482(15) Uani 1 1 d . D .
H27A H -0.1072 -0.6803 -0.1540 0.058 Uiso 1 1 calc R . .
C28 C 0.0469(5) -0.6986(5) -0.0921(4) 0.0495(16) Uani 1 1 d . . .
H28A H 0.0172 -0.7560 -0.0828 0.059 Uiso 1 1 calc R D .
C29 C -0.2036(5) -0.3337(5) -0.2740(4) 0.0472(15) Uani 1 1 d . . .
H29A H -0.1227 -0.3137 -0.2660 0.057 Uiso 1 1 calc R . .
C30 C -0.2844(5) -0.2746(5) -0.2982(3) 0.0426(14) Uani 1 1 d . . .
H30A H -0.2581 -0.2149 -0.3061 0.051 Uiso 1 1 calc R . .
C31 C -0.4035(5) -0.3008(4) -0.3111(3) 0.0317(11) Uani 1 1 d . . .
C32 C -0.4346(5) -0.3896(5) -0.2982(3) 0.0431(14) Uani 1 1 d . . .
H32A H -0.5149 -0.4118 -0.3061 0.052 Uiso 1 1 calc R . .
C33 C -0.3490(6) -0.4454(5) -0.2741(4) 0.0477(15) Uani 1 1 d . . .
H33A H -0.3725 -0.5059 -0.2661 0.057 Uiso 1 1 calc R . .
C34 C -0.6584(5) -0.2950(5) -0.3921(3) 0.0449(14) Uani 1 1 d D . .
H34A H -0.6792 -0.3437 -0.3689 0.054 Uiso 1 1 calc R . .
H34B H -0.7213 -0.2507 -0.3957 0.054 Uiso 1 1 calc R . .
C35 C -0.6555(9) -0.3493(7) -0.4619(3) 0.083(3) Uani 1 1 d D . .
H35A H -0.7321 -0.3877 -0.4877 0.100 Uiso 1 1 calc R . .
H35B H -0.5952 -0.3950 -0.4592 0.100 Uiso 1 1 calc R . .
H35C H -0.6374 -0.3018 -0.4860 0.100 Uiso 1 1 calc R . .
C36 C -0.4674(5) -0.1285(4) -0.3785(3) 0.0453(14) Uani 1 1 d D . .
H36A H -0.3930 -0.0899 -0.3469 0.054 Uiso 1 1 calc R . .
H36B H -0.4505 -0.1676 -0.4218 0.054 Uiso 1 1 calc R . .
C37 C -0.5493(7) -0.0587(5) -0.3956(5) 0.069(2) Uani 1 1 d D . .
H37A H -0.5153 -0.0149 -0.4172 0.082 Uiso 1 1 calc R . .
H37B H -0.5652 -0.0182 -0.3530 0.082 Uiso 1 1 calc R . .
H37C H -0.6226 -0.0959 -0.4281 0.082 Uiso 1 1 calc R . .
C38 C -0.5353(5) -0.1472(4) -0.2496(3) 0.0363(12) Uani 1 1 d . . .
C39 C -0.4611(7) -0.0605(6) -0.2089(4) 0.067(2) Uani 1 1 d . . .
H39A H -0.4110 -0.0299 -0.2286 0.080 Uiso 1 1 calc R . .
C40 C -0.4595(8) -0.0188(6) -0.1410(4) 0.075(3) Uani 1 1 d . . .
H40A H -0.4076 0.0401 -0.1149 0.090 Uiso 1 1 calc R . .
C41 C -0.6046(6) -0.1374(4) -0.1486(3) 0.0426(14) Uani 1 1 d . . .
H41A H -0.6568 -0.1639 -0.1282 0.051 Uiso 1 1 calc R . .
C42 C -0.6109(5) -0.1828(4) -0.2172(3) 0.0397(13) Uani 1 1 d . . .
H42A H -0.6672 -0.2392 -0.2430 0.048 Uiso 1 1 calc R . .
C43 C 0.9597(6) -0.5115(5) 0.3889(4) 0.0544(17) Uani 1 1 d . . .
C44 C -0.3066(10) -0.7425(6) -0.3629(4) 0.106(4) Uani 1 1 d D . .
C45 C -0.2708(8) 0.2837(6) -0.0453(4) 0.065(2) Uani 1 1 d . . .

loop_
_atom_site_aniso_label
_atom_site_aniso_U_11
_atom_site_aniso_U_22
_atom_site_aniso_U_33
_atom_site_aniso_U_23
_atom_site_aniso_U_13
_atom_site_aniso_U_12
Ag1 0.0626(4) 0.0383(3) 0.0291(3) 0.0106(2) 0.0184(3) -0.0037(3)
Ag2 0.0525(3) 0.0396(3) 0.0513(3) 0.0054(2) 0.0026(2) -0.0110(2)
Ag3 0.0503(3) 0.0599(3) 0.0497(3) 0.0294(2) 0.0120(2) 0.0256(2)
Ag4 0.0866(6) 0.0449(4) 0.0375(4) 0.0021(3) 0.0267(4) 0.0138(4)
Si1 0.0346(7) 0.0252(7) 0.0285(7) 0.0099(5) 0.0116(6) 0.0023(5)
Si2 0.0572(11) 0.0284(8) 0.0564(12) 0.0137(8) -0.0245(9) -0.0026(7)
Si3 0.0320(7) 0.0337(7) 0.0292(8) 0.0113(6) 0.0104(6) 0.0071(6)
S1 0.0386(7) 0.0301(6) 0.0338(7) 0.0109(5) 0.0073(6) 0.0060(5)
S2 0.0547(10) 0.0505(9) 0.0474(9) 0.0179(7) 0.0098(7) 0.0255(8)
S3 0.0610(10) 0.0360(7) 0.0334(8) 0.0133(6) 0.0180(7) 0.0135(7)
F1 0.122(4) 0.060(3) 0.066(3) -0.015(2) 0.015(3) 0.002(3)
F2 0.047(3) 0.125(5) 0.094(4) 0.018(3) -0.019(2) -0.001(3)
F3 0.112(4) 0.113(4) 0.042(3) 0.034(3) 0.000(3) -0.018(3)
F4A 0.070(7) 0.081(6) 0.042(5) 0.028(5) 0.016(5) 0.042(6)
F5A 0.100(7) 0.130(9) 0.102(8) 0.071(7) 0.079(6) 0.082(6)
F6A 0.166(11) 0.141(10) 0.079(8) 0.022(7) 0.077(8) 0.091(10)
F4B 0.106(13) 0.107(11) 0.076(11) 0.051(9) 0.021(8) 0.030(9)
F5B 0.181(16) 0.169(16) 0.152(16) 0.057(11) 0.103(12) 0.102(13)
F6B 0.219(17) 0.135(12) 0.059(8) 0.018(7) 0.075(11) 0.093(12)
F7 0.118(5) 0.135(5) 0.129(5) 0.100(4) 0.065(4) 0.078(4)
F8 0.145(5) 0.075(3) 0.131(5) 0.053(3) 0.088(4) 0.011(3)
F9 0.173(6) 0.120(5) 0.047(3) 0.046(3) 0.029(3) 0.024(4)
O1 0.039(2) 0.059(3) 0.056(3) 0.019(2) 0.010(2) 0.007(2)
O2 0.077(3) 0.035(2) 0.064(3) 0.006(2) 0.009(3) 0.019(2)
O3 0.076(3) 0.059(3) 0.056(3) 0.030(2) 0.024(3) -0.001(2)
O4 0.060(3) 0.067(3) 0.060(3) 0.026(3) 0.004(2) 0.006(2)
O5 0.118(5) 0.081(4) 0.082(4) 0.042(3) 0.031(4) 0.068(4)
O6 0.050(3) 0.077(4) 0.133(6) 0.055(4) -0.003(3) 0.004(3)
O7 0.073(3) 0.049(3) 0.044(3) 0.001(2) 0.017(2) 0.014(2)
O8 0.102(4) 0.065(3) 0.054(3) 0.020(3) 0.016(3) -0.025(3)
O9 0.116(5) 0.100(4) 0.060(3) 0.036(3) 0.052(3) 0.075(4)
O10 0.080(4) 0.100(5) 0.086(4) 0.045(4) 0.042(3) 0.035(3)
C46A 0.063(8) 0.048(7) 0.092(11) 0.031(7) 0.002(7) 0.016(6)
C47A 0.070(9) 0.055(8) 0.094(11) -0.006(8) 0.003(8) 0.002(7)
C46B 0.097(15) 0.085(14) 0.110(16) 0.064(13) 0.039(13) 0.027(12)
C47B 0.17(3) 0.049(13) 0.087(19) 0.020(13) -0.008(19) 0.043(16)
C48 0.138(11) 0.106(9) 0.093(9) 0.024(7) -0.007(8) 0.034(8)
N1 0.055(3) 0.028(2) 0.033(3) 0.0104(19) 0.018(2) 0.005(2)
N2 0.057(3) 0.034(3) 0.048(3) 0.005(2) 0.013(3) -0.012(2)
N3 0.041(3) 0.036(3) 0.035(3) 0.011(2) -0.002(2) -0.004(2)
N4 0.039(3) 0.050(3) 0.040(3) 0.023(2) 0.010(2) 0.012(2)
N5 0.047(3) 0.054(3) 0.051(3) 0.028(3) 0.017(2) 0.021(2)
N6 0.074(4) 0.043(3) 0.043(3) 0.004(2) 0.028(3) 0.003(3)
C1 0.063(4) 0.040(3) 0.040(3) 0.020(3) 0.021(3) 0.019(3)
C2 0.052(4) 0.035(3) 0.037(3) 0.014(2) 0.020(3) 0.016(3)
C3 0.038(3) 0.025(2) 0.034(3) 0.010(2) 0.015(2) 0.002(2)
C4 0.053(4) 0.036(3) 0.038(3) 0.017(2) 0.019(3) 0.016(3)
C5 0.053(4) 0.033(3) 0.040(3) 0.011(2) 0.024(3) 0.012(3)
C6 0.046(3) 0.035(3) 0.036(3) 0.012(2) 0.014(3) 0.012(2)
C7 0.053(4) 0.056(4) 0.042(4) 0.009(3) 0.017(3) 0.020(3)
C8 0.033(3) 0.040(3) 0.044(3) 0.014(3) 0.009(2) 0.002(2)
C9 0.062(4) 0.080(5) 0.046(4) 0.027(4) 0.011(3) 0.025(4)
C10 0.038(3) 0.031(3) 0.029(3) 0.010(2) 0.010(2) 0.000(2)
C11 0.047(4) 0.037(3) 0.053(4) 0.007(3) 0.019(3) 0.002(3)
C12 0.043(4) 0.051(4) 0.062(4) 0.015(3) 0.020(3) -0.007(3)
C13 0.056(4) 0.031(3) 0.057(4) 0.010(3) 0.020(3) 0.000(3)
C14 0.042(3) 0.036(3) 0.053(4) 0.014(3) 0.018(3) 0.003(2)
C15 0.053(4) 0.031(3) 0.040(3) 0.009(2) 0.008(3) 0.005(3)
C16 0.040(3) 0.033(3) 0.038(3) 0.009(2) 0.003(2) 0.007(2)
C17 0.036(3) 0.033(3) 0.031(3) 0.013(2) 0.003(2) 0.003(2)
C18 0.041(3) 0.034(3) 0.040(3) 0.006(2) 0.009(3) 0.006(2)
C19 0.035(3) 0.044(3) 0.043(3) 0.010(3) 0.004(3) 0.003(2)
C20A 0.071(13) 0.064(12) 0.091(16) 0.036(12) -0.019(11) -0.023(10)
C21A 0.075(6) 0.053(6) 0.088(7) 0.036(5) -0.023(5) 0.005(5)
C22A 0.074(8) 0.024(6) 0.064(8) 0.000(6) -0.025(6) 0.037(6)
C20B 0.117(16) 0.065(11) 0.075(11) 0.047(10) -0.052(10) -0.065(10)
C21B 0.102(14) 0.102(14) 0.109(15) 0.047(12) 0.025(11) -0.051(11)
C22B 0.075(6) 0.053(6) 0.088(7) 0.036(5) -0.023(5) 0.005(5)
C23 0.189(16) 0.208(17) 0.098(10) 0.011(11) 0.009(10) 0.131(14)
C24 0.040(3) 0.035(3) 0.034(3) 0.012(2) -0.002(2) 0.000(2)
C25 0.037(3) 0.047(3) 0.047(4) 0.021(3) -0.005(3) -0.005(3)
C26 0.054(4) 0.044(3) 0.042(4) 0.023(3) 0.003(3) -0.002(3)
C27 0.029(3) 0.065(4) 0.057(4) 0.032(3) 0.007(3) 0.005(3)
C28 0.042(3) 0.047(4) 0.059(4) 0.027(3) 0.002(3) -0.002(3)
C29 0.036(3) 0.052(4) 0.061(4) 0.026(3) 0.015(3) 0.011(3)
C30 0.038(3) 0.043(3) 0.053(4) 0.023(3) 0.012(3) 0.007(3)
C31 0.035(3) 0.037(3) 0.025(3) 0.011(2) 0.009(2) 0.008(2)
C32 0.037(3) 0.044(3) 0.057(4) 0.025(3) 0.018(3) 0.008(3)
C33 0.047(4) 0.048(4) 0.062(4) 0.030(3) 0.022(3) 0.013(3)
C34 0.039(3) 0.053(4) 0.039(3) 0.015(3) 0.001(3) 0.004(3)
C35 0.104(7) 0.085(6) 0.042(4) 0.005(4) 0.008(4) -0.030(5)
C36 0.052(4) 0.048(3) 0.048(4) 0.022(3) 0.024(3) 0.011(3)
C37 0.078(5) 0.057(4) 0.083(6) 0.044(4) 0.017(4) 0.016(4)
C38 0.041(3) 0.033(3) 0.036(3) 0.007(2) 0.015(2) 0.005(2)
C39 0.084(5) 0.062(4) 0.049(4) -0.005(3) 0.036(4) -0.025(4)
C40 0.101(6) 0.055(4) 0.057(5) -0.016(4) 0.040(5) -0.029(4)
C41 0.055(4) 0.037(3) 0.043(3) 0.015(3) 0.024(3) 0.007(3)
C42 0.043(3) 0.038(3) 0.039(3) 0.009(2) 0.016(3) 0.004(2)
C43 0.052(4) 0.054(4) 0.047(4) 0.009(3) 0.001(3) -0.002(3)
C44 0.147(11) 0.122(9) 0.076(7) 0.047(7) 0.048(7) 0.093(9)
C45 0.086(6) 0.072(5) 0.065(5) 0.041(4) 0.043(4) 0.027(4)

loop_
_atom_type_symbol
_atom_type_description
_atom_type_scat_dispersion_real
_atom_type_scat_dispersion_imag
_atom_type_scat_source
C C 0.0033 0.0016 'International Tables Vol C Tables 4.2.6.8 and 6.1.1.4'
H H 0.0000 0.0000 'International Tables Vol C Tables 4.2.6.8 and 6.1.1.4'
N N 0.0061 0.0033 'International Tables Vol C Tables 4.2.6.8 and 6.1.1.4'
O O 0.0106 0.0060 'International Tables Vol C Tables 4.2.6.8 and 6.1.1.4'
F F 0.0171 0.0103 'International Tables Vol C Tables 4.2.6.8 and 6.1.1.4'
Si Si 0.0817 0.0704 'International Tables Vol C Tables 4.2.6.8 and 6.1.1.4'
S S 0.1246 0.1234 'International Tables Vol C Tables 4.2.6.8 and 6.1.1.4'
Ag Ag -0.8971 1.1015 'International Tables Vol C Tables 4.2.6.8 and 6.1.1.4'

loop_
_geom_angle_atom_site_label_1
_geom_angle_atom_site_label_2
_geom_angle_atom_site_label_3
_geom_angle
_geom_angle_site_symmetry_3
N1 Ag1 N1 180.00(6) 2_755
N3 Ag2 N2 148.0(2) .
N5 Ag3 N4 169.6(2) .
N6 Ag4 N6 179.999(1) 2_455
C8 Si1 C6 113.6(3) .
C8 Si1 C10 107.9(2) .
C6 Si1 C10 110.8(3) .
C8 Si1 C3 110.6(2) .
C6 Si1 C3 110.1(2) .
C10 Si1 C3 103.2(2) .
C20B Si2 C22A 94.4(10) .
C20B Si2 C20A 15.1(13) .
C22A Si2 C20A 108.1(13) .
C20B Si2 C22B 111.8(8) .
C22A Si2 C22B 18.1(7) .
C20A Si2 C22B 125.9(12) .
C20B Si2 C17 112.6(6) .
C22A Si2 C17 113.6(5) .
C20A Si2 C17 100.4(10) .
C22B Si2 C17 109.0(4) .
C20B Si2 C24 112.4(6) .
C22A Si2 C24 114.5(5) .
C20A Si2 C24 110.6(7) .
C22B Si2 C24 101.6(5) .
C17 Si2 C24 108.9(2) .
C34 Si3 C38 111.0(3) .
C34 Si3 C36 111.8(3) .
C38 Si3 C36 109.4(3) .
C34 Si3 C31 110.7(3) .
C38 Si3 C31 101.6(2) .
C36 Si3 C31 112.0(2) .
O2 S1 O1 115.1(3) .
O2 S1 O3 115.8(3) .
O1 S1 O3 113.4(3) .
O2 S1 C43 103.9(3) .
O1 S1 C43 103.6(3) .
O3 S1 C43 102.8(3) .
O6 S2 O5 116.4(4) .
O6 S2 O4 113.1(4) .
O5 S2 O4 115.4(4) .
O6 S2 C44 104.6(5) .
O5 S2 C44 104.4(3) .
O4 S2 C44 100.5(4) .
O7 S3 O9 115.8(4) .
O7 S3 O8 112.4(3) .
O9 S3 O8 117.0(4) .
O7 S3 C45 104.9(4) .
O9 S3 C45 102.5(3) .
O8 S3 C45 101.8(4) .
C46A O10 C46B 41.7(9) .
C46A O10 H10 109.5 .
C46B O10 H10 87.7 .
O10 C46A C47A 110.9(8) .
O10 C46A H46A 109.5 .
C47A C46A H46A 109.5 .
O10 C46A H46B 109.5 .
C47A C46A H46B 109.5 .
H46A C46A H46B 108.1 .
C46A C47A C48 111.7(9) .
C46A C47A H47A 109.3 .
C48 C47A H47A 109.3 .
C46A C47A H47B 109.3 .
C48 C47A H47B 109.3 .
H47A C47A H47B 107.9 .
O10 C46B C47B 113.5(10) .
O10 C46B H46C 108.9 .
C47B C46B H46C 108.9 .
O10 C46B H46D 108.9 .
C47B C46B H46D 108.9 .
H46C C46B H46D 107.7 .
C48 C47B C46B 109.2(10) .
C48 C47B H47C 109.8 .
C46B C47B H47C 109.8 .
C48 C47B H47D 109.8 .
C46B C47B H47D 109.8 .
H47C C47B H47D 108.3 .
C47B C48 C47A 45.3(9) .
C47B C48 H48A 154.8 .
C47A C48 H48A 109.5 .
C47B C48 H48B 83.5 .
C47A C48 H48B 109.5 .
H48A C48 H48B 109.5 .
C47B C48 H48C 84.9 .
C47A C48 H48C 109.5 .
H48A C48 H48C 109.5 .
H48B C48 H48C 109.5 .
C47B C48 H48D 109.5 .
C47A C48 H48D 154.7 .
H48A C48 H48D 95.8 .
H48B C48 H48D 60.8 .
H48C C48 H48D 58.9 .
C47B C48 H48E 109.5 .
C47A C48 H48E 83.3 .
H48A C48 H48E 60.2 .
H48B C48 H48E 166.4 .
H48C C48 H48E 69.0 .
H48D C48 H48E 109.5 .
C47B C48 H48F 109.5 .
C47A C48 H48F 85.2 .
H48A C48 H48F 59.4 .
H48B C48 H48F 68.2 .
H48C C48 H48F 164.6 .
H48D C48 H48F 109.5 .
H48E C48 H48F 109.5 .
C5 N1 C1 116.5(5) .
C5 N1 Ag1 120.8(4) .
C1 N1 Ag1 122.5(4) .
C12 N2 C13 118.2(5) .
C12 N2 Ag2 121.3(4) .
C13 N2 Ag2 119.9(4) .
C15 N3 C19 118.1(5) .
C15 N3 Ag2 121.0(4) .
C19 N3 Ag2 120.8(4) .
C27 N4 C26 117.8(5) .
C27 N4 Ag3 121.9(4) .
C26 N4 Ag3 120.4(4) .
C33 N5 C29 117.5(5) .
C33 N5 Ag3 120.1(4) .
C29 N5 Ag3 122.0(4) .
C41 N6 C40 116.9(6) .
C41 N6 Ag4 122.9(4) .
C40 N6 Ag4 119.9(5) .
N1 C1 C2 123.2(5) .
N1 C1 H1A 118.4 .
C2 C1 H1A 118.4 .
C1 C2 C3 120.9(5) .
C1 C2 H2A 119.6 .
C3 C2 H2A 119.6 .
C2 C3 C4 115.0(5) .
C2 C3 Si1 123.2(4) .
C4 C3 Si1 121.7(4) .
C5 C4 C3 121.2(5) .
C5 C4 H4A 119.4 .
C3 C4 H4A 119.4 .
N1 C5 C4 123.1(5) .
N1 C5 H5A 118.5 .
C4 C5 H5A 118.5 .
C7 C6 Si1 117.4(4) .
C7 C6 H6A 108.0 .
Si1 C6 H6A 108.0 .
C7 C6 H6B 108.0 .
Si1 C6 H6B 108.0 .
H6A C6 H6B 107.2 .
C6 C7 H7A 109.5 .
C6 C7 H7B 109.5 .
H7A C7 H7B 109.5 .
C6 C7 H7C 109.5 .
H7A C7 H7C 109.5 .
H7B C7 H7C 109.5 .
C9 C8 Si1 118.0(4) .
C9 C8 H8A 107.8 .
Si1 C8 H8A 107.8 .
C9 C8 H8B 107.8 .
Si1 C8 H8B 107.8 .
H8A C8 H8B 107.2 .
C8 C9 H9A 109.5 .
C8 C9 H9B 109.5 .
H9A C9 H9B 109.5 .
C8 C9 H9C 109.5 .
H9A C9 H9C 109.5 .
H9B C9 H9C 109.5 .
C11 C10 C14 115.8(5) .
C11 C10 Si1 124.1(4) .
C14 C10 Si1 120.1(4) .
C10 C11 C12 119.8(6) .
C10 C11 H11A 120.1 .
C12 C11 H11A 120.1 .
N2 C12 C11 122.8(6) .
N2 C12 H12A 118.6 .
C11 C12 H12A 118.6 .
N2 C13 C14 122.0(6) .
N2 C13 H13A 119.0 .
C14 C13 H13A 119.0 .
C13 C14 C10 121.4(6) .
C13 C14 H14A 119.3 .
C10 C14 H14A 119.3 .
N3 C15 C16 123.0(5) .
N3 C15 H15A 118.5 .
C16 C15 H15A 118.5 .
C17 C16 C15 119.8(5) .
C17 C16 H16A 120.1 .
C15 C16 H16A 120.1 .
C16 C17 C18 115.8(5) .
C16 C17 Si2 123.0(4) .
C18 C17 Si2 120.9(4) .
C19 C18 C17 121.5(5) .
C19 C18 H18A 119.2 .
C17 C18 H18A 119.2 .
N3 C19 C18 121.7(5) .
N3 C19 H19A 119.2 .
C18 C19 H19A 119.2 .
C21A C20A Si2 127.5(16) .
C21A C20A H20A 105.4 .
Si2 C20A H20A 105.4 .
C21A C20A H20B 105.4 .
Si2 C20A H20B 105.4 .
H20A C20A H20B 106.0 .
C20A C21A H21A 109.5 .
C20A C21A H21B 109.5 .
H21A C21A H21B 109.5 .
C20A C21A H21C 109.5 .
H21A C21A H21C 109.5 .
H21B C21A H21C 109.5 .
C23 C22A Si2 123.2(7) .
C23 C22A H22A 106.5 .
Si2 C22A H22A 106.5 .
C23 C22A H22B 106.5 .
Si2 C22A H22B 106.5 .
H22A C22A H22B 106.5 .
C21B C20B Si2 107.7(10) .
C21B C20B H20C 110.2 .
Si2 C20B H20C 110.2 .
C21B C20B H20D 110.2 .
Si2 C20B H20D 110.2 .
H20C C20B H20D 108.5 .
C20B C21B H21D 109.5 .
C20B C21B H21E 109.5 .
H21D C21B H21E 109.5 .
C20B C21B H21F 109.5 .
H21D C21B H21F 109.5 .
H21E C21B H21F 109.5 .
C23 C22B Si2 122.9(7) .
C23 C22B H22C 106.6 .
Si2 C22B H22C 106.6 .
C23 C22B H22D 106.6 .
Si2 C22B H22D 106.6 .
H22C C22B H22D 106.6 .
C22A C23 C22B 22.6(9) .
C22A C23 H23A 109.5 .
C22B C23 H23A 102.7 .
C22A C23 H23B 109.5 .
C22B C23 H23B 92.7 .
H23A C23 H23B 109.5 .
C22A C23 H23C 109.5 .
C22B C23 H23C 131.0 .
H23A C23 H23C 109.5 .
H23B C23 H23C 109.5 .
C22A C23 H23D 108.5 .
C22B C23 H23D 109.5 .
H23A C23 H23D 19.3 .
H23B C23 H23D 125.6 .
H23C C23 H23D 92.5 .
C22A C23 H23E 128.0 .
C22B C23 H23E 109.5 .
H23A C23 H23E 96.0 .
H23B C23 H23E 19.1 .
H23C C23 H23E 102.9 .
H23D C23 H23E 109.5 .
C22A C23 H23F 89.4 .
C22B C23 H23F 109.5 .
H23A C23 H23F 128.2 .
H23B C23 H23F 108.3 .
H23C C23 H23F 22.6 .
H23D C23 H23F 109.5 .
H23E C23 H23F 109.5 .
C28 C24 C25 115.9(5) .
C28 C24 Si2 121.5(4) .
C25 C24 Si2 122.5(4) .
C26 C25 C24 120.5(6) .
C26 C25 H25A 119.7 .
C24 C25 H25A 119.7 .
N4 C26 C25 122.8(6) .
N4 C26 H26A 118.6 .
C25 C26 H26A 118.6 .
N4 C27 C28 122.4(6) .
N4 C27 H27A 118.8 .
C28 C27 H27A 118.8 .
C27 C28 C24 120.5(6) .
C27 C28 H28A 119.7 .
C24 C28 H28A 119.7 .
N5 C29 C30 122.4(6) .
N5 C29 H29A 118.8 .
C30 C29 H29A 118.8 .
C29 C30 C31 121.1(6) .
C29 C30 H30A 119.4 .
C31 C30 H30A 119.4 .
C30 C31 C32 115.8(5) .
C30 C31 Si3 123.7(4) .
C32 C31 Si3 120.3(4) .
C33 C32 C31 120.1(6) .
C33 C32 H32A 119.9 .
C31 C32 H32A 119.9 .
N5 C33 C32 123.0(6) .
N5 C33 H33A 118.5 .
C32 C33 H33A 118.5 .
C35 C34 Si3 114.7(5) .
C35 C34 H34A 108.6 .
Si3 C34 H34A 108.6 .
C35 C34 H34B 108.6 .
Si3 C34 H34B 108.6 .
H34A C34 H34B 107.6 .
C34 C35 H35A 109.5 .
C34 C35 H35B 109.5 .
H35A C35 H35B 109.5 .
C34 C35 H35C 109.5 .
H35A C35 H35C 109.5 .
H35B C35 H35C 109.5 .
C37 C36 Si3 114.9(5) .
C37 C36 H36A 108.5 .
Si3 C36 H36A 108.5 .
C37 C36 H36B 108.5 .
Si3 C36 H36B 108.5 .
H36A C36 H36B 107.5 .
C36 C37 H37A 109.5 .
C36 C37 H37B 109.5 .
H37A C37 H37B 109.5 .
C36 C37 H37C 109.5 .
H37A C37 H37C 109.5 .
H37B C37 H37C 109.5 .
C39 C38 C42 115.3(5) .
C39 C38 Si3 121.2(5) .
C42 C38 Si3 123.1(4) .
C40 C39 C38 120.8(6) .
C40 C39 H39A 119.6 .
C38 C39 H39A 119.6 .
N6 C40 C39 123.2(7) .
N6 C40 H40A 118.4 .
C39 C40 H40A 118.4 .
N6 C41 C42 122.7(6) .
N6 C41 H41A 118.7 .
C42 C41 H41A 118.7 .
C41 C42 C38 120.9(6) .
C41 C42 H42A 119.6 .
C38 C42 H42A 119.6 .
F1 C43 F2 106.8(6) .
F1 C43 F3 107.5(7) .
F2 C43 F3 108.0(6) .
F1 C43 S1 112.4(5) .
F2 C43 S1 110.7(5) .
F3 C43 S1 111.2(5) .
F6A C44 F5B 69.6(12) .
F6A C44 F4B 97.6(13) .
F5B C44 F4B 122.3(17) .
F6A C44 F4A 112.3(12) .
F5B C44 F4A 106.8(14) .
F4B C44 F4A 25.3(10) .
F6A C44 F6B 28.6(9) .
F5B C44 F6B 98.2(13) .
F4B C44 F6B 83.7(14) .
F4A C44 F6B 106.2(13) .
F6A C44 F5A 98.4(11) .
F5B C44 F5A 29.1(10) .
F4B C44 F5A 115.5(13) .
F4A C44 F5A 92.3(10) .
F6B C44 F5A 127.0(11) .
F6A C44 S2 121.0(11) .
F5B C44 S2 122.6(12) .
F4B C44 S2 112.3(12) .
F4A C44 S2 115.9(8) .
F6B C44 S2 104.3(11) .
F5A C44 S2 111.2(7) .
F8 C45 F9 106.9(6) .
F8 C45 F7 103.9(7) .
F9 C45 F7 110.8(8) .
F8 C45 S3 112.6(6) .
F9 C45 S3 111.1(6) .
F7 C45 S3 111.2(5) .

loop_
_geom_bond_atom_site_label_1
_geom_bond_atom_site_label_2
_geom_bond_distance
_geom_bond_site_symmetry_2
Ag1 N1 2.163(5) .
Ag1 N1 2.163(5) 2_755
Ag2 N3 2.186(5) .
Ag2 N2 2.188(5) .
Ag3 N5 2.136(5) .
Ag3 N4 2.148(5) .
Ag4 N6 2.125(5) .
Ag4 N6 2.125(5) 2_455
Si1 C8 1.874(6) .
Si1 C6 1.876(5) .
Si1 C10 1.888(5) .
Si1 C3 1.891(5) .
Si2 C20B 1.8000(15) .
Si2 C22A 1.800(2) .
Si2 C20A 1.801(2) .
Si2 C22B 1.804(2) .
Si2 C17 1.872(6) .
Si2 C24 1.885(6) .
Si3 C34 1.856(6) .
Si3 C38 1.868(6) .
Si3 C36 1.877(6) .
Si3 C31 1.893(5) .
S1 O2 1.421(4) .
S1 O1 1.432(5) .
S1 O3 1.436(5) .
S1 C43 1.808(7) .
S2 O6 1.416(6) .
S2 O5 1.429(5) .
S2 O4 1.429(6) .
S2 C44 1.738(9) .
S3 O7 1.417(5) .
S3 O9 1.417(5) .
S3 O8 1.434(6) .
S3 C45 1.814(7) .
F1 C43 1.305(8) .
F2 C43 1.323(9) .
F3 C43 1.330(9) .
F4A C44 1.389(2) .
F5A C44 1.458(18) .
F6A C44 1.387(2) .
F4B C44 1.389(2) .
F5B C44 1.388(2) .
F6B C44 1.390(3) .
F7 C45 1.323(9) .
F8 C45 1.311(10) .
F9 C45 1.314(10) .
O10 C46A 1.390(2) .
O10 C46B 1.393(3) .
O10 H10 0.8400 .
C46A C47A 1.430(2) .
C46A H46A 0.9900 .
C46A H46B 0.9900 .
C47A C48 1.432(2) .
C47A H47A 0.9900 .
C47A H47B 0.9900 .
C46B C47B 1.431(2) .
C46B H46C 0.9900 .
C46B H46D 0.9900 .
C47B C48 1.4298(15) .
C47B H47C 0.9900 .
C47B H47D 0.9900 .
C48 H48A 0.9800 .
C48 H48B 0.9800 .
C48 H48C 0.9800 .
C48 H48D 0.9800 .
C48 H48E 0.9800 .
C48 H48F 0.9800 .
N1 C5 1.346(7) .
N1 C1 1.346(7) .
N2 C12 1.329(9) .
N2 C13 1.329(9) .
N3 C15 1.328(8) .
N3 C19 1.348(8) .
N4 C27 1.326(8) .
N4 C26 1.331(8) .
N5 C33 1.334(8) .
N5 C29 1.335(8) .
N6 C41 1.340(8) .
N6 C40 1.346(9) .
C1 C2 1.380(8) .
C1 H1A 0.9500 .
C2 C3 1.389(8) .
C2 H2A 0.9500 .
C3 C4 1.406(8) .
C4 C5 1.365(8) .
C4 H4A 0.9500 .
C5 H5A 0.9500 .
C6 C7 1.455(2) .
C6 H6A 0.9900 .
C6 H6B 0.9900 .
C7 H7A 0.9800 .
C7 H7B 0.9800 .
C7 H7C 0.9800 .
C8 C9 1.454(2) .
C8 H8A 0.9900 .
C8 H8B 0.9900 .
C9 H9A 0.9800 .
C9 H9B 0.9800 .
C9 H9C 0.9800 .
C10 C11 1.385(8) .
C10 C14 1.394(8) .
C11 C12 1.401(9) .
C11 H11A 0.9500 .
C12 H12A 0.9500 .
C13 C14 1.379(8) .
C13 H13A 0.9500 .
C14 H14A 0.9500 .
C15 C16 1.395(8) .
C15 H15A 0.9500 .
C16 C17 1.394(8) .
C16 H16A 0.9500 .
C17 C18 1.397(8) .
C18 C19 1.374(8) .
C18 H18A 0.9500 .
C19 H19A 0.9500 .
C20A C21A 1.451(2) .
C20A H20A 0.9900 .
C20A H20B 0.9900 .
C21A H21A 0.9800 .
C21A H21B 0.9800 .
C21A H21C 0.9800 .
C22A C23 1.4495(15) .
C22A H22A 0.9900 .
C22A H22B 0.9900 .
C20B C21B 1.4497(15) .
C20B H20C 0.9900 .
C20B H20D 0.9900 .
C21B H21D 0.9800 .
C21B H21E 0.9800 .
C21B H21F 0.9800 .
C22B C23 1.450(2) .
C22B H22C 0.9900 .
C22B H22D 0.9900 .
C23 H23A 0.9800 .
C23 H23B 0.9800 .
C23 H23C 0.9800 .
C23 H23D 0.9800 .
C23 H23E 0.9800 .
C23 H23F 0.9800 .
C24 C28 1.384(8) .
C24 C25 1.385(8) .
C25 C26 1.372(8) .
C25 H25A 0.9500 .
C26 H26A 0.9500 .
C27 C28 1.384(9) .
C27 H27A 0.9500 .
C28 H28A 0.9500 .
C29 C30 1.378(8) .
C29 H29A 0.9500 .
C30 C31 1.386(8) .
C30 H30A 0.9500 .
C31 C32 1.394(8) .
C32 C33 1.382(8) .
C32 H32A 0.9500 .
C33 H33A 0.9500 .
C34 C35 1.452(2) .
C34 H34A 0.9900 .
C34 H34B 0.9900 .
C35 H35A 0.9800 .
C35 H35B 0.9800 .
C35 H35C 0.9800 .
C36 C37 1.453(2) .
C36 H36A 0.9900 .
C36 H36B 0.9900 .
C37 H37A 0.9800 .
C37 H37B 0.9800 .
C37 H37C 0.9800 .
C38 C39 1.394(9) .
C38 C42 1.400(8) .
C39 C40 1.367(10) .
C39 H39A 0.9500 .
C40 H40A 0.9500 .
C41 C42 1.375(8) .
C41 H41A 0.9500 .
C42 H42A 0.9500 .
